data_9005118
loop_
_publ_author_name
'Walter, F.'

_publ_section_title
;
 Weinebeneite, CaBe3(PO4)2(OH)2.4H2O, a new mineral species: mineral data
 and crystal structure
;
_journal_name_full 'European Journal of Mineralogy'
_journal_page_first 1275
_journal_page_last 1283
_journal_volume 4
_journal_year 1992
_chemical_formula_sum 'Be3 Ca H12 O14 P2'
_chemical_name_mineral Weinebeneite
_space_group_IT_number 9
_symmetry_space_group_name_Hall 'C -2yc'
_symmetry_space_group_name_H-M 'C 1 c 1'
_cell_angle_alpha 90
_cell_angle_beta 95.76
_cell_angle_gamma 90
_cell_formula_units_Z 4
_cell_length_a 11.897
_cell_length_b 9.707
_cell_length_c 9.633
_cell_volume 1106.842
_database_code_amcsd 0006463
_exptl_crystal_density_diffrn 2.191
_cod_original_formula_sum 'P2 Be3 Ca O14 H12'
_cod_database_code 9005118

loop_
_space_group_symop_operation_xyz
x,y,z
1/2+x,1/2+y,z
x,-y,1/2+z
1/2+x,1/2-y,1/2+z

loop_
_atom_site_aniso_label
_atom_site_aniso_U_11
_atom_site_aniso_U_22
_atom_site_aniso_U_33
_atom_site_aniso_U_12
_atom_site_aniso_U_13
_atom_site_aniso_U_23
P1 0.00710 0.00570 0.00760 0.00170 0.00150 0.00010
P2 0.00810 0.00940 0.00950 0.00090 0.00140 -0.00060
Be1 0.00830 0.00910 0.00730 -0.00080 -0.00240 -0.00730
Be2 0.01360 0.00360 0.01250 -0.00070 0.00890 -0.00220
Be3 0.00590 0.01200 0.00720 -0.00190 0.00020 0.00090
Ca 0.01440 0.01970 0.01600 0.00410 0.00490 0.00190
O1 0.01030 0.01090 0.01170 0.00120 -0.00240 0.00440
O2 0.01350 0.00680 0.01660 -0.00210 0.00430 -0.00060
O3 0.01070 0.00790 0.00830 -0.00290 0.00110 0.00430
O4 0.01230 0.01140 0.01000 0.00550 0.00250 0.00270
O5 0.01630 0.00960 0.01280 -0.00290 0.00710 0.00100
O6 0.01440 0.01670 0.00350 -0.00060 0.00050 -0.00090
O7 0.00490 0.01780 0.02490 0.00190 0.00110 -0.00820
O8 0.00840 0.01230 0.01690 -0.00040 -0.00350 -0.00410
O-H9 0.01160 0.01430 0.01500 0.00100 0.00290 -0.00350
O-H10 0.00840 0.01820 0.01290 -0.00050 0.00380 0.00510
Wat1 0.02340 0.00000 0.00000 0.00000 0.00000 0.00000
Wat2 0.02780 0.00000 0.00000 0.00000 0.00000 0.00000
Wat3 0.02650 0.00000 0.00000 0.00000 0.00000 0.00000
Wat41 0.02770 0.00000 0.00000 0.00000 0.00000 0.00000
Wat42 0.02210 0.00000 0.00000 0.00000 0.00000 0.00000

loop_
_atom_site_label
_atom_site_fract_x
_atom_site_fract_y
_atom_site_fract_z
_atom_site_occupancy
_atom_site_U_iso_or_equiv
_atom_site_type_symbol
_atom_site_attached_hydrogens
P1 0.27850 0.09850 0.14090 1.00000 0.00684 P 0
P2 -0.27800 0.09920 0.36060 1.00000 0.00899 P 0
Be1 -0.30060 0.88170 0.16130 1.00000 0.00823 Be 0
Be2 -0.19250 0.38210 0.34600 1.00000 0.00988 Be 0
Be3 0.00140 0.51840 0.25170 1.00000 0.00836 Be 0
Ca 0.11240 0.08530 0.37180 1.00000 0.01672 Ca 0
O1 -0.09390 0.61630 0.16500 1.00000 0.01102 O 0
O2 0.21500 0.77950 0.69710 1.00000 0.01229 O 0
O3 0.23880 0.97250 0.22130 1.00000 0.00899 O 0
O4 0.24310 0.92300 0.48470 1.00000 0.01127 O 0
O5 0.28530 0.72130 0.30290 1.00000 0.01292 O 0
O6 0.25730 0.58360 0.51770 1.00000 0.01153 O 0
O7 0.09430 0.62100 0.33230 1.00000 0.01583 O 0
O8 0.25970 0.46760 0.29050 1.00000 0.01254 O 0
O-H9 0.06380 0.42120 0.14420 1.00000 0.01368 O 1
O-H10 -0.06220 0.42630 0.36030 1.00000 0.01317 O 1
Wat1 -0.52540 0.64530 0.18810 1.00000 0.02343 O 2
Wat2 0.49180 0.38070 0.37800 1.00000 0.02786 O 2
Wat3 0.49050 0.36290 0.04370 1.00000 0.02647 O 2
Wat41 0.22500 0.74740 0.00350 0.55000 0.02774 O 2
Wat42 0.19500 0.73230 0.00610 0.45000 0.02204 O 2

loop_
_cod_changelog_entry_id
_cod_changelog_entry_author
_cod_changelog_entry_date
_cod_changelog_entry_text
1
;cod-tools version 3.8.0
Id: cif_guess_AMCSD_atom_types 9581 2023-05-17 12:35:41Z saulius
;
2023-05-18T11:39:00+03:00
;Derived atom types and hydrogen counts
from atom names that follow the AMCSD naming convention
(Wat == water, O-H == hydroxyl).
;
2
;cod-tools version 3.10.1
Id: cif_fix_AMCSD_aniso_labels 10200 2024-08-01 14:09:44Z saulius
;
2024-08-02T12:20:51+03:00
;Changed the following '_atom_site_aniso_label' values:
'OH9' -> 'O-H9'
'OH10' -> 'O-H10'
;

loop_
_cod_related_entry_id
_cod_related_entry_database
_cod_related_entry_code
1 AMCSD 0006463
